data_7116819
loop_
_publ_author_name
'Cong Ma'
'Jianying Zhang'
'Jianfeng Li'
'Chunming Cui'

_publ_section_title
;
 Multiple C-H borylation of phenylhydrazones to boron-nitrogen analogues
 of benzopentalene
;
_journal_name_full Chem.Commun.
_journal_page_first 5732
_journal_paper_doi 10.1039/C5cc00471C
_journal_volume 51
_journal_year 2015
_chemical_formula_sum 'C32 H24 B2 N2'
_chemical_formula_weight 458.15
_chemical_name_systematic
; 
 ? 
;
_space_group_IT_number 14
_symmetry_cell_setting monoclinic
_symmetry_space_group_name_Hall '-P 2yn'
_symmetry_space_group_name_H-M 'P 1 21/n 1'
_atom_sites_solution_hydrogens geom
_atom_sites_solution_primary direct
_atom_sites_solution_secondary difmap
_audit_creation_method SHELXL-97
_audit_update_record
;
2014-08-11 deposited with the CCDC.
2015-02-19 downloaded from the CCDC.
;
_cell_angle_alpha 90.00
_cell_angle_beta 94.82(3)
_cell_angle_gamma 90.00
_cell_formula_units_Z 4
_cell_length_a 9.938(2)
_cell_length_b 15.052(3)
_cell_length_c 16.599(3)
_cell_measurement_reflns_used 5141
_cell_measurement_temperature 113.1500
_cell_measurement_theta_max 27.8585
_cell_measurement_theta_min 1.8294
_cell_volume 2474.2(8)
_computing_cell_refinement 'CrystalClear-SM Expert 2.0 r2'
_computing_data_collection 'CrystalClear-SM Expert 2.0 r2 (Rigaku, 2009)'
_computing_data_reduction 'CrystalClear-SM Expert 2.0 r2'
_computing_molecular_graphics 'Bruker SHELXTL'
_computing_publication_material 'Bruker SHELXTL'
_computing_structure_refinement 'SHELXL-97 (Sheldrick, 1997)'
_computing_structure_solution 'SHELXS-97 (Sheldrick, 1990)'
_diffrn_ambient_temperature 113(2)
_diffrn_measured_fraction_theta_full 1.000
_diffrn_measured_fraction_theta_max 1.000
_diffrn_measurement_device_type 'Rigaku Saturn 724CCD camera'
_diffrn_measurement_method \w
_diffrn_radiation_monochromator Multilayer
_diffrn_radiation_source 'Rotating Anode'
_diffrn_radiation_type MoK\a
_diffrn_radiation_wavelength 0.71073
_diffrn_reflns_av_R_equivalents 0.0598
_diffrn_reflns_av_sigmaI/netI 0.0481
_diffrn_reflns_limit_h_max 11
_diffrn_reflns_limit_h_min -11
_diffrn_reflns_limit_k_max 17
_diffrn_reflns_limit_k_min -17
_diffrn_reflns_limit_l_max 19
_diffrn_reflns_limit_l_min -19
_diffrn_reflns_number 20061
_diffrn_reflns_theta_full 25.00
_diffrn_reflns_theta_max 25.00
_diffrn_reflns_theta_min 1.83
_exptl_absorpt_coefficient_mu 0.070
_exptl_absorpt_correction_T_max 0.9874
_exptl_absorpt_correction_T_min 0.9847
_exptl_absorpt_correction_type multi-scan
_exptl_absorpt_process_details crystalclear
_exptl_crystal_colour yellow
_exptl_crystal_density_diffrn 1.230
_exptl_crystal_density_method 'not measured'
_exptl_crystal_description prism
_exptl_crystal_F_000 960
_exptl_crystal_size_max 0.22
_exptl_crystal_size_mid 0.20
_exptl_crystal_size_min 0.18
_refine_diff_density_max 0.246
_refine_diff_density_min -0.235
_refine_diff_density_rms 0.058
_refine_ls_extinction_coef 0.018(2)
_refine_ls_extinction_expression Fc^*^=kFc[1+0.001xFc^2^\l^3^/sin(2\q)]^-1/4^
_refine_ls_extinction_method SHELXL
_refine_ls_goodness_of_fit_ref 1.081
_refine_ls_hydrogen_treatment constr
_refine_ls_matrix_type full
_refine_ls_number_parameters 326
_refine_ls_number_reflns 4351
_refine_ls_number_restraints 0
_refine_ls_restrained_S_all 1.081
_refine_ls_R_factor_all 0.0745
_refine_ls_R_factor_gt 0.0561
_refine_ls_shift/su_max 0.000
_refine_ls_shift/su_mean 0.000
_refine_ls_structure_factor_coef Fsqd
_refine_ls_weighting_details 'calc w=1/[\s^2^(Fo^2^)+(0.0760P)^2^+0.1480P] where P=(Fo^2^+2Fc^2^)/3'
_refine_ls_weighting_scheme calc
_refine_ls_wR_factor_gt 0.1299
_refine_ls_wR_factor_ref 0.1417
_reflns_number_gt 3435
_reflns_number_total 4351
_reflns_threshold_expression >2sigma(I)
_cod_data_source_file c5cc00471c21.cif
_cod_data_source_block shelxl
_cod_original_cell_volume 2474.1(9)
_cod_original_sg_symbol_H-M P2(1)/n
_cod_database_code 7116819

loop_
_symmetry_equiv_pos_as_xyz
'x, y, z'
'-x+1/2, y+1/2, -z+1/2'
'-x, -y, -z'
'x-1/2, -y-1/2, z-1/2'

loop_
_atom_site_label
_atom_site_type_symbol
_atom_site_fract_x
_atom_site_fract_y
_atom_site_fract_z
_atom_site_U_iso_or_equiv
_atom_site_adp_type
_atom_site_occupancy
_atom_site_symmetry_multiplicity
_atom_site_calc_flag
_atom_site_refinement_flags
N1 N 0.25872(15) 0.53070(10) 0.03178(9) 0.0239(4) Uani 1 1 d .
C25 C 0.5310(2) 0.75393(14) 0.10590(13) 0.0317(5) Uani 1 1 d .
H25 H 0.5834 0.7872 0.0732 0.038 Uiso 1 1 calc R
C19 C 0.70112(19) 0.45984(14) 0.27055(12) 0.0304(5) Uani 1 1 d .
H19 H 0.7862 0.4858 0.2719 0.036 Uiso 1 1 calc R
N2 N 0.23036(15) 0.43966(10) 0.01494(9) 0.0230(4) Uani 1 1 d .
C11 C 0.1841(2) 0.13628(15) 0.06632(12) 0.0348(5) Uani 1 1 d .
H11 H 0.1054 0.1034 0.0553 0.042 Uiso 1 1 calc R
C26 C 0.48117(19) 0.67236(13) 0.07986(12) 0.0277(5) Uani 1 1 d .
H26 H 0.4995 0.6513 0.0293 0.033 Uiso 1 1 calc R
C20 C 0.60861(19) 0.47345(14) 0.20500(12) 0.0284(5) Uani 1 1 d .
H20 H 0.6325 0.5087 0.1625 0.034 Uiso 1 1 calc R
C10 C 0.1795(2) 0.22800(14) 0.06211(12) 0.0290(5) Uani 1 1 d .
H10 H 0.0975 0.2558 0.0476 0.035 Uiso 1 1 calc R
C5 C 0.01140(18) 0.53239(14) -0.14915(11) 0.0266(5) Uani 1 1 d .
H5 H -0.0189 0.5886 -0.1652 0.032 Uiso 1 1 calc R
C6 C -0.03471(19) 0.45814(14) -0.19240(12) 0.0299(5) Uani 1 1 d .
H6 H -0.0973 0.4644 -0.2369 0.036 Uiso 1 1 calc R
C31 C 0.1945(2) 0.84367(14) 0.01758(13) 0.0335(5) Uani 1 1 d .
H31 H 0.1935 0.8830 0.0608 0.040 Uiso 1 1 calc R
C32 C 0.18997(18) 0.75305(14) 0.03135(12) 0.0283(5) Uani 1 1 d .
H32 H 0.1860 0.7324 0.0839 0.034 Uiso 1 1 calc R
C18 C 0.6671(2) 0.40736(14) 0.33442(13) 0.0321(5) Uani 1 1 d .
H18 H 0.7290 0.3981 0.3788 0.039 Uiso 1 1 calc R
C14 C 0.41628(19) 0.23431(14) 0.10215(11) 0.0260(5) Uani 1 1 d .
H14 H 0.4946 0.2667 0.1159 0.031 Uiso 1 1 calc R
C13 C 0.4218(2) 0.14264(14) 0.10498(12) 0.0326(5) Uani 1 1 d .
H13 H 0.5034 0.1141 0.1190 0.039 Uiso 1 1 calc R
C3 C 0.14187(18) 0.43720(13) -0.05668(11) 0.0242(5) Uani 1 1 d .
C29 C 0.2008(2) 0.81775(15) -0.12409(14) 0.0363(5) Uani 1 1 d .
H29 H 0.2042 0.8393 -0.1764 0.044 Uiso 1 1 calc R
C16 C 0.44769(19) 0.38241(13) 0.26546(12) 0.0287(5) Uani 1 1 d .
H16 H 0.3631 0.3558 0.2641 0.034 Uiso 1 1 calc R
C24 C 0.5030(2) 0.78627(15) 0.18075(13) 0.0347(5) Uani 1 1 d .
H24 H 0.5350 0.8417 0.1979 0.042 Uiso 1 1 calc R
C4 C 0.10332(18) 0.52276(13) -0.08144(11) 0.0242(5) Uani 1 1 d .
C1 C 0.35126(18) 0.53361(13) 0.10001(11) 0.0229(4) Uani 1 1 d .
C23 C 0.4270(2) 0.73583(15) 0.22996(13) 0.0326(5) Uani 1 1 d .
H23 H 0.4083 0.7575 0.2803 0.039 Uiso 1 1 calc R
C22 C 0.37872(19) 0.65322(14) 0.20456(12) 0.0275(5) Uani 1 1 d .
H22 H 0.3295 0.6190 0.2384 0.033 Uiso 1 1 calc R
C15 C 0.47993(18) 0.43555(13) 0.20088(11) 0.0230(4) Uani 1 1 d .
C7 C 0.01266(19) 0.37438(14) -0.16914(12) 0.0299(5) Uani 1 1 d .
H7 H -0.0157 0.3253 -0.2001 0.036 Uiso 1 1 calc R
C28 C 0.19618(19) 0.72701(14) -0.11057(13) 0.0305(5) Uani 1 1 d .
H28 H 0.1964 0.6884 -0.1543 0.037 Uiso 1 1 calc R
C21 C 0.40374(17) 0.62128(13) 0.12846(11) 0.0231(4) Uani 1 1 d .
C17 C 0.5402(2) 0.36876(14) 0.33162(12) 0.0312(5) Uani 1 1 d .
H17 H 0.5170 0.3335 0.3743 0.037 Uiso 1 1 calc R
C2 C 0.38091(18) 0.45075(13) 0.13043(11) 0.0240(5) Uani 1 1 d .
C12 C 0.3051(2) 0.09332(15) 0.08681(13) 0.0371(5) Uani 1 1 d .
H12 H 0.3084 0.0316 0.0884 0.044 Uiso 1 1 calc R
C9 C 0.29581(18) 0.28031(13) 0.07917(11) 0.0244(5) Uani 1 1 d .
C27 C 0.19120(17) 0.69170(13) -0.03233(12) 0.0248(5) Uani 1 1 d .
C30 C 0.2004(2) 0.87622(15) -0.06017(14) 0.0387(6) Uani 1 1 d .
H30 H 0.2041 0.9371 -0.0692 0.046 Uiso 1 1 calc R
C8 C 0.10154(19) 0.36191(14) -0.10068(12) 0.0278(5) Uani 1 1 d .
H8 H 0.1325 0.3057 -0.0851 0.033 Uiso 1 1 calc R
B2 B 0.2987(2) 0.38382(16) 0.07518(13) 0.0243(5) Uani 1 1 d .
B1 B 0.1841(2) 0.58899(16) -0.02455(13) 0.0258(5) Uani 1 1 d .

loop_
_atom_site_aniso_label
_atom_site_aniso_U_11
_atom_site_aniso_U_22
_atom_site_aniso_U_33
_atom_site_aniso_U_23
_atom_site_aniso_U_13
_atom_site_aniso_U_12
N1 0.0264(8) 0.0208(9) 0.0240(9) -0.0028(7) -0.0006(7) -0.0027(7)
C25 0.0314(11) 0.0341(13) 0.0299(12) -0.0002(9) 0.0039(9) -0.0105(9)
C19 0.0230(10) 0.0323(13) 0.0350(12) -0.0025(10) -0.0027(9) 0.0024(8)
N2 0.0252(8) 0.0203(9) 0.0228(9) -0.0025(7) -0.0022(7) -0.0018(7)
C11 0.0373(11) 0.0319(13) 0.0342(12) -0.0002(10) -0.0018(10) -0.0100(10)
C26 0.0269(10) 0.0310(12) 0.0254(11) -0.0020(9) 0.0028(8) -0.0028(9)
C20 0.0284(10) 0.0298(12) 0.0272(11) 0.0008(9) 0.0030(9) 0.0012(9)
C10 0.0291(10) 0.0311(13) 0.0264(11) 0.0015(9) 0.0009(9) -0.0014(9)
C5 0.0263(10) 0.0287(12) 0.0244(11) 0.0022(9) 0.0002(8) 0.0000(8)
C6 0.0273(10) 0.0369(13) 0.0247(11) 0.0032(9) -0.0026(9) -0.0065(9)
C31 0.0334(11) 0.0283(13) 0.0384(13) -0.0036(10) 0.0010(10) -0.0020(9)
C32 0.0256(10) 0.0286(12) 0.0307(12) 0.0003(9) 0.0024(9) -0.0015(8)
C18 0.0347(11) 0.0297(13) 0.0302(12) -0.0033(9) -0.0078(9) 0.0083(9)
C14 0.0278(10) 0.0280(12) 0.0215(10) 0.0000(9) -0.0009(8) -0.0016(8)
C13 0.0370(11) 0.0295(13) 0.0305(12) 0.0022(10) -0.0014(9) 0.0032(9)
C3 0.0214(9) 0.0303(12) 0.0209(10) 0.0000(9) 0.0014(8) -0.0016(8)
C29 0.0376(12) 0.0353(14) 0.0352(13) 0.0105(11) -0.0022(10) -0.0035(10)
C16 0.0297(10) 0.0258(12) 0.0304(12) 0.0019(9) 0.0012(9) -0.0030(9)
C24 0.0410(12) 0.0313(13) 0.0312(12) -0.0074(10) 0.0002(10) -0.0116(10)
C4 0.0240(10) 0.0271(12) 0.0218(10) 0.0006(9) 0.0039(8) -0.0017(8)
C1 0.0225(9) 0.0271(12) 0.0192(10) -0.0022(8) 0.0016(8) -0.0020(8)
C23 0.0375(11) 0.0344(13) 0.0258(11) -0.0089(9) 0.0027(9) -0.0068(9)
C22 0.0279(10) 0.0308(12) 0.0238(11) 0.0009(9) 0.0023(8) -0.0035(9)
C15 0.0263(10) 0.0209(11) 0.0217(10) -0.0041(8) 0.0007(8) 0.0008(8)
C7 0.0353(11) 0.0286(12) 0.0253(11) -0.0025(9) 0.0002(9) -0.0084(9)
C28 0.0299(10) 0.0303(13) 0.0304(12) 0.0010(9) -0.0018(9) -0.0011(9)
C21 0.0226(9) 0.0249(11) 0.0209(10) 0.0006(8) -0.0037(8) 0.0003(8)
C17 0.0396(11) 0.0263(12) 0.0275(11) 0.0045(9) 0.0009(9) 0.0031(9)
C2 0.0242(10) 0.0265(12) 0.0213(10) 0.0006(8) 0.0023(8) -0.0010(8)
C12 0.0510(13) 0.0244(12) 0.0345(13) 0.0028(10) -0.0040(11) -0.0016(10)
C9 0.0274(10) 0.0263(11) 0.0195(10) -0.0001(8) 0.0025(8) -0.0006(8)
C27 0.0197(9) 0.0275(12) 0.0265(11) 0.0012(9) -0.0021(8) -0.0005(8)
C30 0.0401(12) 0.0249(12) 0.0503(15) 0.0077(11) -0.0009(11) -0.0034(10)
C8 0.0317(10) 0.0248(12) 0.0263(11) -0.0011(9) 0.0003(9) -0.0017(9)
B2 0.0220(10) 0.0286(13) 0.0227(12) 0.0002(10) 0.0050(9) -0.0013(9)
B1 0.0254(11) 0.0302(14) 0.0222(12) 0.0000(10) 0.0049(9) -0.0001(9)

loop_
_atom_type_symbol
_atom_type_description
_atom_type_scat_dispersion_real
_atom_type_scat_dispersion_imag
_atom_type_scat_source
C C 0.0033 0.0016 'International Tables Vol C Tables 4.2.6.8 and 6.1.1.4'
H H 0.0000 0.0000 'International Tables Vol C Tables 4.2.6.8 and 6.1.1.4'
B B 0.0013 0.0007 'International Tables Vol C Tables 4.2.6.8 and 6.1.1.4'
N N 0.0061 0.0033 'International Tables Vol C Tables 4.2.6.8 and 6.1.1.4'

loop_
_geom_angle_atom_site_label_1
_geom_angle_atom_site_label_2
_geom_angle_atom_site_label_3
_geom_angle
C1 N1 N2 107.18(15)
C1 N1 B1 140.70(17)
N2 N1 B1 112.12(16)
C26 C25 C24 120.01(19)
C26 C25 H25 120.0
C24 C25 H25 120.0
C20 C19 C18 119.91(19)
C20 C19 H19 120.0
C18 C19 H19 120.0
C3 N2 N1 106.77(14)
C3 N2 B2 142.52(17)
N1 N2 B2 110.71(15)
C10 C11 C12 120.2(2)
C10 C11 H11 119.9
C12 C11 H11 119.9
C25 C26 C21 120.74(18)
C25 C26 H26 119.6
C21 C26 H26 119.6
C19 C20 C15 121.65(19)
C19 C20 H20 119.2
C15 C20 H20 119.2
C11 C10 C9 121.72(19)
C11 C10 H10 119.1
C9 C10 H10 119.1
C6 C5 C4 119.96(19)
C6 C5 H5 120.0
C4 C5 H5 120.0
C5 C6 C7 119.90(19)
C5 C6 H6 120.0
C7 C6 H6 120.0
C32 C31 C30 120.4(2)
C32 C31 H31 119.8
C30 C31 H31 119.8
C31 C32 C27 121.42(19)
C31 C32 H32 119.3
C27 C32 H32 119.3
C17 C18 C19 119.53(19)
C17 C18 H18 120.2
C19 C18 H18 120.2
C13 C14 C9 122.08(19)
C13 C14 H14 119.0
C9 C14 H14 119.0
C14 C13 C12 119.8(2)
C14 C13 H13 120.1
C12 C13 H13 120.1
C8 C3 C4 122.55(18)
C8 C3 N2 126.38(18)
C4 C3 N2 110.99(17)
C30 C29 C28 120.2(2)
C30 C29 H29 119.9
C28 C29 H29 119.9
C17 C16 C15 120.86(18)
C17 C16 H16 119.6
C15 C16 H16 119.6
C25 C24 C23 119.8(2)
C25 C24 H24 120.1
C23 C24 H24 120.1
C5 C4 C3 118.56(18)
C5 C4 B1 134.00(19)
C3 C4 B1 107.38(17)
C2 C1 N1 112.14(17)
C2 C1 C21 129.43(17)
N1 C1 C21 118.42(16)
C24 C23 C22 120.31(19)
C24 C23 H23 119.8
C22 C23 H23 119.8
C23 C22 C21 120.12(18)
C23 C22 H22 119.9
C21 C22 H22 119.9
C16 C15 C20 117.69(18)
C16 C15 C2 120.96(17)
C20 C15 C2 121.35(17)
C6 C7 C8 121.75(19)
C6 C7 H7 119.1
C8 C7 H7 119.1
C29 C28 C27 121.7(2)
C29 C28 H28 119.1
C27 C28 H28 119.1
C26 C21 C22 118.97(18)
C26 C21 C1 120.27(16)
C22 C21 C1 120.75(16)
C18 C17 C16 120.36(19)
C18 C17 H17 119.8
C16 C17 H17 119.8
C1 C2 C15 122.70(17)
C1 C2 B2 106.74(17)
C15 C2 B2 130.50(18)
C11 C12 C13 119.8(2)
C11 C12 H12 120.1
C13 C12 H12 120.1
C10 C9 C14 116.40(18)
C10 C9 B2 124.61(18)
C14 C9 B2 118.98(17)
C32 C27 C28 116.69(19)
C32 C27 B1 126.05(18)
C28 C27 B1 117.24(18)
C29 C30 C31 119.6(2)
C29 C30 H30 120.2
C31 C30 H30 120.2
C3 C8 C7 117.03(19)
C3 C8 H8 121.5
C7 C8 H8 121.5
N2 B2 C2 103.13(17)
N2 B2 C9 127.31(18)
C2 B2 C9 129.45(18)
N1 B1 C4 102.45(18)
N1 B1 C27 129.46(19)
C4 B1 C27 127.88(19)

loop_
_geom_bond_atom_site_label_1
_geom_bond_atom_site_label_2
_geom_bond_distance
N1 C1 1.398(2)
N1 N2 1.422(2)
N1 B1 1.441(3)
C25 C26 1.380(3)
C25 C24 1.384(3)
C25 H25 0.9300
C19 C20 1.379(3)
C19 C18 1.386(3)
C19 H19 0.9300
N2 C3 1.419(2)
N2 B2 1.433(3)
C11 C10 1.383(3)
C11 C12 1.383(3)
C11 H11 0.9300
C26 C21 1.392(3)
C26 H26 0.9300
C20 C15 1.397(3)
C20 H20 0.9300
C10 C9 1.407(3)
C10 H10 0.9300
C5 C6 1.385(3)
C5 C4 1.395(3)
C5 H5 0.9300
C6 C7 1.389(3)
C6 H6 0.9300
C31 C32 1.384(3)
C31 C30 1.386(3)
C31 H31 0.9300
C32 C27 1.404(3)
C32 H32 0.9300
C18 C17 1.385(3)
C18 H18 0.9300
C14 C13 1.382(3)
C14 C9 1.408(3)
C14 H14 0.9300
C13 C12 1.389(3)
C13 H13 0.9300
C3 C8 1.389(3)
C3 C4 1.396(3)
C29 C30 1.379(3)
C29 C28 1.385(3)
C29 H29 0.9300
C16 C17 1.387(3)
C16 C15 1.396(3)
C16 H16 0.9300
C24 C23 1.385(3)
C24 H24 0.9300
C4 B1 1.550(3)
C1 C2 1.368(3)
C1 C21 1.482(3)
C23 C22 1.386(3)
C23 H23 0.9300
C22 C21 1.393(3)
C22 H22 0.9300
C15 C2 1.481(3)
C7 C8 1.392(3)
C7 H7 0.9300
C28 C27 1.408(3)
C28 H28 0.9300
C17 H17 0.9300
C2 B2 1.548(3)
C12 H12 0.9300
C9 B2 1.560(3)
C27 B1 1.553(3)
C30 H30 0.9300
C8 H8 0.9300

loop_
_geom_torsion_atom_site_label_1
_geom_torsion_atom_site_label_2
_geom_torsion_atom_site_label_3
_geom_torsion_atom_site_label_4
_geom_torsion
C1 N1 N2 C3 -177.09(13)
B1 N1 N2 C3 3.57(19)
C1 N1 N2 B2 3.36(19)
B1 N1 N2 B2 -175.98(15)
C24 C25 C26 C21 -0.7(3)
C18 C19 C20 C15 0.0(3)
C12 C11 C10 C9 -0.7(3)
C4 C5 C6 C7 -1.2(3)
C30 C31 C32 C27 0.0(3)
C20 C19 C18 C17 0.2(3)
C9 C14 C13 C12 -1.7(3)
N1 N2 C3 C8 171.38(17)
B2 N2 C3 C8 -9.3(4)
N1 N2 C3 C4 -5.5(2)
B2 N2 C3 C4 173.8(2)
C26 C25 C24 C23 1.2(3)
C6 C5 C4 C3 -3.0(3)
C6 C5 C4 B1 173.69(18)
C8 C3 C4 C5 5.7(3)
N2 C3 C4 C5 -177.23(15)
C8 C3 C4 B1 -171.78(17)
N2 C3 C4 B1 5.3(2)
N2 N1 C1 C2 -2.3(2)
B1 N1 C1 C2 176.7(2)
N2 N1 C1 C21 176.96(14)
B1 N1 C1 C21 -4.0(3)
C25 C24 C23 C22 -0.1(3)
C24 C23 C22 C21 -1.5(3)
C17 C16 C15 C20 0.7(3)
C17 C16 C15 C2 -179.56(18)
C19 C20 C15 C16 -0.5(3)
C19 C20 C15 C2 179.75(18)
C5 C6 C7 C8 3.0(3)
C30 C29 C28 C27 -0.1(3)
C25 C26 C21 C22 -0.9(3)
C25 C26 C21 C1 -179.73(18)
C23 C22 C21 C26 2.0(3)
C23 C22 C21 C1 -179.19(18)
C2 C1 C21 C26 115.2(2)
N1 C1 C21 C26 -63.9(2)
C2 C1 C21 C22 -63.6(3)
N1 C1 C21 C22 117.29(19)
C19 C18 C17 C16 0.0(3)
C15 C16 C17 C18 -0.4(3)
N1 C1 C2 C15 177.79(15)
C21 C1 C2 C15 -1.4(3)
N1 C1 C2 B2 0.5(2)
C21 C1 C2 B2 -178.70(17)
C16 C15 C2 C1 130.8(2)
C20 C15 C2 C1 -49.4(3)
C16 C15 C2 B2 -52.6(3)
C20 C15 C2 B2 127.2(2)
C10 C11 C12 C13 1.5(3)
C14 C13 C12 C11 -0.2(3)
C11 C10 C9 C14 -1.1(3)
C11 C10 C9 B2 179.60(18)
C13 C14 C9 C10 2.4(3)
C13 C14 C9 B2 -178.31(17)
C31 C32 C27 C28 -0.5(3)
C31 C32 C27 B1 -178.92(18)
C29 C28 C27 C32 0.5(3)
C29 C28 C27 B1 179.12(19)
C28 C29 C30 C31 -0.4(3)
C32 C31 C30 C29 0.5(3)
C4 C3 C8 C7 -4.0(3)
N2 C3 C8 C7 179.45(17)
C6 C7 C8 C3 -0.5(3)
C3 N2 B2 C2 177.8(2)
N1 N2 B2 C2 -2.94(18)
C3 N2 B2 C9 1.2(4)
N1 N2 B2 C9 -179.51(16)
C1 C2 B2 N2 1.50(19)
C15 C2 B2 N2 -175.51(17)
C1 C2 B2 C9 177.96(18)
C15 C2 B2 C9 1.0(3)
C10 C9 B2 N2 -41.6(3)
C14 C9 B2 N2 139.2(2)
C10 C9 B2 C2 142.7(2)
C14 C9 B2 C2 -36.5(3)
C1 N1 B1 C4 -179.5(2)
N2 N1 B1 C4 -0.45(18)
C1 N1 B1 C27 5.6(4)
N2 N1 B1 C27 -175.41(17)
C5 C4 B1 N1 -179.82(19)
C3 C4 B1 N1 -2.89(19)
C5 C4 B1 C27 -4.8(3)
C3 C4 B1 C27 172.18(18)
C32 C27 B1 N1 -47.0(3)
C28 C27 B1 N1 134.5(2)
C32 C27 B1 C4 139.2(2)
C28 C27 B1 C4 -39.2(3)
